data_7707195
loop_
_publ_author_name
'Muthuramalingam, Sethuraman'
'Velusamy, Marappan'
'Mayilmurugan, Ramasamy'

_publ_section_title
;
 Fixation of atmospheric CO<sub>2</sub> as C1-feedstock by nickel(ii)
 complexes.
;
_journal_issue 23
_journal_name_full 'Dalton transactions (Cambridge, England : 2003)'
_journal_page_first 7984
_journal_page_last 7994
_journal_paper_doi 10.1039/d0dt03887c
_journal_volume 50
_journal_year 2021
_chemical_absolute_configuration ad
_chemical_formula_moiety 'C31 H48 N8 Ni2 O3, 2(C24 H20 B), 2(C2 H3 N)'
_chemical_formula_sum 'C83 H94 B2 N10 Ni2 O3'
_chemical_formula_weight 1418.72
_chemical_name_common
'(mu2-carbonatato)-bis(acetonitrile)-bis[1-methyl-4-(2-pyridin-2-ylethyl)-1,4-diazepane-N,N',N"]-di-nickel(II) bis(tetraphenylborate) acetonitrile solvate (1:2)'
_chemical_name_systematic
'(mu2-carbonatato)-bis(acetonitrile)-bis[1-methyl-4-(2-pyridin-2-ylethyl)-1,4-diazepane-N,N',N"]-di-nickel(II) bis(tetraphenylborate) acetonitrile solvate (1:2)'
_space_group_crystal_system orthorhombic
_space_group_IT_number 33
_space_group_name_Hall 'P 2c -2n'
_space_group_name_H-M_alt 'P n a 21'
_atom_sites_solution_hydrogens geom
_atom_sites_solution_primary direct
_audit_creation_method 'manual edited SHELXL-2014/6.cif file'
_audit_update_record
;
2021-04-23 deposited with the CCDC.	2021-04-26 downloaded from the CCDC.
;
_cell_angle_alpha 90
_cell_angle_beta 90
_cell_angle_gamma 90
_cell_formula_units_Z 4
_cell_length_a 31.3574(16)
_cell_length_b 11.0783(5)
_cell_length_c 21.4842(10)
_cell_measurement_reflns_used 4963
_cell_measurement_temperature 291.19(18)
_cell_measurement_theta_max 25.682
_cell_measurement_theta_min 3.607
_cell_volume 7463.3(6)
_computing_cell_refinement 'CrysAlisPro 1.171.38.43 (Rigaku OD, 2015)'
_computing_data_collection 'CrysAlisPro 1.171.38.43 (Rigaku OD, 2015)'
_computing_data_reduction 'CrysAlisPro 1.171.38.43 (Rigaku OD, 2015)'
_computing_structure_refinement 'SHELXL-2014/6 (Sheldrick, 2014)'
_computing_structure_solution 'SHELXS-97 (Sheldrick, 2008)'
_diffrn_ambient_temperature 291.19(18)
_diffrn_detector 'CCD plate'
_diffrn_detector_area_resol_mean 16.1279
_diffrn_detector_type Eos
_diffrn_measured_fraction_theta_full 0.987
_diffrn_measured_fraction_theta_max 0.987
_diffrn_measurement_details
;
#__ type_ start__ end____ width___ exp.time_
  1 omega  -99.00  -56.00   1.0000    8.8100
omega____ theta____ kappa____ phi______ frames
    -      -20.2184  178.0000  -90.0000 43

#__ type_ start__ end____ width___ exp.time_
  2 omega  -23.00   13.00   1.0000    8.8100
omega____ theta____ kappa____ phi______ frames
    -      -20.2184   57.0000 -150.0000 36

#__ type_ start__ end____ width___ exp.time_
  3 omega  -45.00   73.00   1.0000    8.8100
omega____ theta____ kappa____ phi______ frames
    -       22.5622    0.0000  -90.0000 118

;
_diffrn_measurement_device 'four-circle diffractometer'
_diffrn_measurement_device_type 'Xcalibur, Eos, Gemini'
_diffrn_measurement_method '\w scans'
_diffrn_radiation_monochromator graphite
_diffrn_radiation_probe x-ray
_diffrn_radiation_type 'Mo K\a'
_diffrn_radiation_wavelength 0.71073
_diffrn_reflns_av_R_equivalents 0.0350
_diffrn_reflns_av_unetI/netI 0.0623
_diffrn_reflns_Laue_measured_fraction_full 0.987
_diffrn_reflns_Laue_measured_fraction_max 0.987
_diffrn_reflns_limit_h_max 40
_diffrn_reflns_limit_h_min -38
_diffrn_reflns_limit_k_max 12
_diffrn_reflns_limit_k_min -13
_diffrn_reflns_limit_l_max 26
_diffrn_reflns_limit_l_min -16
_diffrn_reflns_number 24457
_diffrn_reflns_point_group_measured_fraction_full 0.786
_diffrn_reflns_point_group_measured_fraction_max 0.786
_diffrn_reflns_theta_full 27.00
_diffrn_reflns_theta_max 27.00
_diffrn_reflns_theta_min 3.127
_diffrn_source 'fine-focus sealed X-ray tube'
_diffrn_source_type 'Enhance (Mo) X-ray Source'
_exptl_absorpt_coefficient_mu 0.561
_exptl_absorpt_correction_T_max 1.00000
_exptl_absorpt_correction_T_min 0.90123
_exptl_absorpt_correction_type multi-scan
_exptl_absorpt_process_details
;
CrysAlisPro, Agilent Technologies,
Version 1.171.36.32 (release 02-08-2013 CrysAlis171 .NET)
(compiled Aug  2 2013,16:46:58)
Empirical absorption correction using spherical harmonics,
 implemented in SCALE3 ABSPACK scaling algorithm.
;
_exptl_crystal_colour blue
_exptl_crystal_density_diffrn 1.263
_exptl_crystal_description block
_exptl_crystal_F_000 3008
_exptl_crystal_size_max 0.14
_exptl_crystal_size_mid 0.12
_exptl_crystal_size_min 0.09
_refine_diff_density_max 0.313
_refine_diff_density_min -0.261
_refine_diff_density_rms 0.042
_refine_ls_abs_structure_details
;
 Flack x determined using 3225 quotients [(I+)-(I-)]/[(I+)+(I-)]
 (Parsons, Flack and Wagner, Acta Cryst. B69 (2013) 249-259).
;
_refine_ls_abs_structure_Flack 0.019(7)
_refine_ls_extinction_method none
_refine_ls_goodness_of_fit_ref 1.020
_refine_ls_hydrogen_treatment constr
_refine_ls_matrix_type full
_refine_ls_number_parameters 907
_refine_ls_number_reflns 12818
_refine_ls_number_restraints 1
_refine_ls_restrained_S_all 1.019
_refine_ls_R_factor_all 0.0572
_refine_ls_R_factor_gt 0.0396
_refine_ls_shift/su_max 0.001
_refine_ls_shift/su_mean 0.000
_refine_ls_structure_factor_coef Fsqd
_refine_ls_weighting_details 'w=1/[\s^2^(Fo^2^)+(0.0019P)^2^] where P=(Fo^2^+2Fc^2^)/3'
_refine_ls_weighting_scheme calc
_refine_ls_wR_factor_gt 0.0620
_refine_ls_wR_factor_ref 0.0708
_reflns_Friedel_coverage 0.550
_reflns_Friedel_fraction_full 0.573
_reflns_Friedel_fraction_max 0.573
_reflns_number_gt 10349
_reflns_number_total 12818
_reflns_threshold_expression 'I > 2\s(I)'
_cod_data_source_file d0dt03887c2.cif
_cod_data_source_block MU2a
_cod_depositor_comments 'Adding full bibliography for 7707193--7707196.cif.'
_cod_database_code 7707195
_shelx_space_group_comment
;
The symmetry employed for this shelxl refinement is uniquely defined
by the following loop, which should always be used as a source of
symmetry information in preference to the above space-group names.
They are only intended as comments.
;
_shelx_estimated_absorpt_t_min 0.926
_shelx_estimated_absorpt_t_max 0.951
_shelxl_version_number 2014/6

loop_
_space_group_symop_operation_xyz
'x, y, z'
'-x, -y, z+1/2'
'-x+1/2, y+1/2, z+1/2'
'x+1/2, -y+1/2, z'

loop_
_atom_site_label
_atom_site_type_symbol
_atom_site_fract_x
_atom_site_fract_y
_atom_site_fract_z
_atom_site_U_iso_or_equiv
_atom_site_adp_type
_atom_site_occupancy
_atom_site_site_symmetry_order
_atom_site_calc_flag
_atom_site_refinement_flags_posn
_atom_site_refinement_flags_adp
_atom_site_refinement_flags_occupancy
_atom_site_disorder_assembly
_atom_site_disorder_group
N3 N 0.46907(12) 0.2673(4) 0.51453(18) 0.0494(10) Uani 1 1 d . . . . .
C28 C 0.27910(17) 0.4564(5) 0.6609(2) 0.0645(15) Uani 1 1 d . . . . .
H281 H 0.2673 0.5210 0.6366 0.097 Uiso 1 1 calc R U . . .
H282 H 0.3077 0.4765 0.6728 0.097 Uiso 1 1 calc R U . . .
H283 H 0.2621 0.4444 0.6975 0.097 Uiso 1 1 calc R U . . .
C10 C 0.43310(18) 0.0471(5) 0.5710(3) 0.0639(15) Uani 1 1 d . . . . .
H101 H 0.4040 0.0710 0.5802 0.077 Uiso 1 1 calc R U . . .
H102 H 0.4362 -0.0370 0.5827 0.077 Uiso 1 1 calc R U . . .
C11 C 0.4405(2) 0.0586(6) 0.5032(3) 0.0741(17) Uani 1 1 d . . . . .
H111 H 0.4184 0.0142 0.4815 0.089 Uiso 1 1 calc R U . . .
H112 H 0.4676 0.0212 0.4932 0.089 Uiso 1 1 calc R U . . .
C13 C 0.47512(19) 0.3793(5) 0.4791(3) 0.0776(18) Uani 1 1 d . . . . .
H131 H 0.4917 0.4350 0.5033 0.116 Uiso 1 1 calc R U . . .
H132 H 0.4478 0.4144 0.4699 0.116 Uiso 1 1 calc R U . . .
H133 H 0.4898 0.3617 0.4409 0.116 Uiso 1 1 calc R U . . .
C9 C 0.51092(15) 0.2075(5) 0.5274(3) 0.0656(14) Uani 1 1 d . . . . .
H91 H 0.5322 0.2683 0.5372 0.079 Uiso 1 1 calc R U . . .
H92 H 0.5203 0.1641 0.4907 0.079 Uiso 1 1 calc R U . . .
C8 C 0.50661(15) 0.1189(5) 0.5826(3) 0.0659(16) Uani 1 1 d . . . . .
H81 H 0.5134 0.0379 0.5686 0.079 Uiso 1 1 calc R U . . .
H82 H 0.5269 0.1407 0.6148 0.079 Uiso 1 1 calc R U . . .
C12 C 0.44085(18) 0.1846(5) 0.4795(2) 0.0650(16) Uani 1 1 d . . . . .
H121 H 0.4498 0.1837 0.4363 0.078 Uiso 1 1 calc R U . . .
H122 H 0.4120 0.2161 0.4808 0.078 Uiso 1 1 calc R U . . .
N4 N 0.49879(12) 0.3786(4) 0.63665(19) 0.0533(10) Uani 1 1 d . . . . .
N8 N 0.26176(13) 0.4794(4) 0.50477(19) 0.0574(11) Uani 1 1 d . . . . .
C14 C 0.52190(15) 0.4518(5) 0.6512(2) 0.0521(12) Uani 1 1 d . . . . .
C15 C 0.55137(17) 0.5443(5) 0.6706(3) 0.0796(18) Uani 1 1 d . . . . .
H151 H 0.5381 0.5944 0.7015 0.119 Uiso 1 1 calc R U . . .
H152 H 0.5592 0.5927 0.6354 0.119 Uiso 1 1 calc R U . . .
H153 H 0.5764 0.5073 0.6879 0.119 Uiso 1 1 calc R U . . .
C29 C 0.23627(16) 0.5412(4) 0.4869(3) 0.0574(13) Uani 1 1 d . . . . .
C30 C 0.20232(18) 0.6193(5) 0.4647(3) 0.095(2) Uani 1 1 d . . . . .
H301 H 0.2095 0.6493 0.4241 0.142 Uiso 1 1 calc R U . . .
H302 H 0.1989 0.6859 0.4928 0.142 Uiso 1 1 calc R U . . .
H303 H 0.1762 0.5744 0.4624 0.142 Uiso 1 1 calc R U . . .
C81 C 0.4779(2) 0.7233(6) 0.5297(4) 0.0814(17) Uani 1 1 d . . . . .
N9 N 0.5085(3) 0.7439(7) 0.5567(3) 0.125(3) Uani 1 1 d . . . . .
C80 C 0.4402(3) 0.7015(6) 0.4965(3) 0.103(3) Uani 1 1 d . . . . .
H801 H 0.4179 0.6792 0.5250 0.155 Uiso 1 1 calc R U . . .
H802 H 0.4447 0.6371 0.4674 0.155 Uiso 1 1 calc R U . . .
H803 H 0.4320 0.7732 0.4745 0.155 Uiso 1 1 calc R U . . .
Ni1 Ni 0.44276(2) 0.29927(5) 0.60523(3) 0.03642(12) Uani 1 1 d . . . . .
Ni2 Ni 0.31073(2) 0.36708(4) 0.53551(3) 0.03729(12) Uani 1 1 d . . . . .
N6 N 0.27868(11) 0.2055(3) 0.52525(18) 0.0439(9) Uani 1 1 d . . . . .
N5 N 0.33572(11) 0.3673(4) 0.44436(16) 0.0433(9) Uani 1 1 d . . . . .
O1 O 0.37478(9) 0.3149(2) 0.56975(13) 0.0345(6) Uani 1 1 d . . . . .
O2 O 0.41887(8) 0.4665(2) 0.58826(12) 0.0395(7) Uani 1 1 d . . . . .
N2 N 0.46250(11) 0.1207(3) 0.60908(19) 0.0465(9) Uani 1 1 d . . . . .
O3 O 0.35106(9) 0.5025(3) 0.56149(13) 0.0420(7) Uani 1 1 d . . . . .
N1 N 0.41756(12) 0.2974(3) 0.69691(16) 0.0416(9) Uani 1 1 d . . . . .
C44 C 0.62092(14) 0.3789(4) 0.40938(19) 0.0372(10) Uani 1 1 d . . . . .
C62 C 0.07727(14) 0.3131(4) 0.79866(19) 0.0391(10) Uani 1 1 d . . . . .
C31 C 0.38180(13) 0.4298(4) 0.57340(18) 0.0329(9) Uani 1 1 d . . . . .
N7 N 0.27941(12) 0.3454(3) 0.62377(17) 0.0458(10) Uani 1 1 d . . . . .
C25 C 0.30105(16) 0.1123(4) 0.5640(2) 0.0535(13) Uani 1 1 d . . . . .
H251 H 0.2920 0.0328 0.5505 0.064 Uiso 1 1 calc R U . . .
H252 H 0.3315 0.1184 0.5566 0.064 Uiso 1 1 calc R U . . .
C67 C 0.05648(15) 0.2040(5) 0.7903(2) 0.0510(12) Uani 1 1 d . . . . .
H67 H 0.0704 0.1432 0.7684 0.061 Uiso 1 1 calc R U . . .
C56 C 0.13942(14) 0.2348(4) 0.7233(2) 0.0370(10) Uani 1 1 d . . . . .
C61 C 0.12275(14) 0.2320(4) 0.6634(2) 0.0417(11) Uani 1 1 d . . . . .
H61 H 0.1045 0.2937 0.6510 0.050 Uiso 1 1 calc R U . . .
C74 C 0.12634(13) 0.4717(4) 0.73545(18) 0.0351(9) Uani 1 1 d . . . . .
C43 C 0.67181(14) 0.2251(4) 0.34495(19) 0.0424(11) Uani 1 1 d . . . . .
B2 B 0.12589(16) 0.3415(4) 0.7727(2) 0.0362(11) Uani 1 1 d . . . . .
C52 C 0.62564(14) 0.1475(4) 0.4866(2) 0.0439(11) Uani 1 1 d . . . . .
H52 H 0.6400 0.2163 0.4998 0.053 Uiso 1 1 calc R U . . .
C51 C 0.61310(13) 0.1407(4) 0.42419(19) 0.0358(10) Uani 1 1 d . . . . .
C26 C 0.29302(18) 0.1236(5) 0.6320(2) 0.0606(14) Uani 1 1 d . . . . .
H261 H 0.3113 0.0667 0.6535 0.073 Uiso 1 1 calc R U . . .
H262 H 0.2638 0.0999 0.6401 0.073 Uiso 1 1 calc R U . . .
C59 C 0.15879(17) 0.0477(4) 0.6368(2) 0.0530(13) Uani 1 1 d . . . . .
H59 H 0.1652 -0.0130 0.6084 0.064 Uiso 1 1 calc R U . . .
B1 B 0.62383(16) 0.2482(4) 0.3736(2) 0.0350(11) Uani 1 1 d . . . . .
C45 C 0.65599(15) 0.4307(4) 0.4402(2) 0.0450(11) Uani 1 1 d . . . . .
H45 H 0.6821 0.3912 0.4380 0.054 Uiso 1 1 calc R U . . .
C79 C 0.08994(15) 0.5249(5) 0.7112(2) 0.0539(13) Uani 1 1 d . . . . .
H79 H 0.0638 0.4880 0.7185 0.065 Uiso 1 1 calc R U . . .
C68 C 0.15935(14) 0.3412(4) 0.8318(2) 0.0406(10) Uani 1 1 d . . . . .
C5 C 0.40718(16) 0.1982(4) 0.7295(2) 0.0482(11) Uani 1 1 d . . . . .
C50 C 0.59275(15) 0.0325(4) 0.4090(2) 0.0449(11) Uani 1 1 d . . . . .
H50 H 0.5842 0.0211 0.3680 0.054 Uiso 1 1 calc R U . . .
C37 C 0.60023(18) 0.2648(4) 0.2546(2) 0.0533(13) Uani 1 1 d . . . . .
H37 H 0.6289 0.2783 0.2456 0.064 Uiso 1 1 calc R U . . .
C1 C 0.40805(16) 0.4043(4) 0.7215(2) 0.0495(12) Uani 1 1 d . . . . .
H1 H 0.4163 0.4731 0.6998 0.059 Uiso 1 1 calc R U . . .
C24 C 0.23503(13) 0.3079(5) 0.6072(3) 0.0571(12) Uani 1 1 d . . . . .
H241 H 0.2179 0.3790 0.5992 0.069 Uiso 1 1 calc R U . . .
H242 H 0.2224 0.2648 0.6419 0.069 Uiso 1 1 calc R U . . .
C4 C 0.38458(17) 0.2084(5) 0.7846(2) 0.0629(14) Uani 1 1 d . . . . .
H4 H 0.3765 0.1391 0.8059 0.076 Uiso 1 1 calc R U . . .
C57 C 0.16610(16) 0.1377(4) 0.7376(2) 0.0517(12) Uani 1 1 d . . . . .
H57 H 0.1781 0.1340 0.7771 0.062 Uiso 1 1 calc R U . . .
C19 C 0.36160(18) 0.2756(6) 0.3518(2) 0.0643(15) Uani 1 1 d . . . . .
H19 H 0.3643 0.2073 0.3270 0.077 Uiso 1 1 calc R U . . .
C27 C 0.30012(18) 0.2478(5) 0.6601(2) 0.0586(14) Uani 1 1 d . . . . .
H271 H 0.2889 0.2486 0.7022 0.070 Uiso 1 1 calc R U . . .
H272 H 0.3305 0.2635 0.6624 0.070 Uiso 1 1 calc R U . . .
C34 C 0.51601(17) 0.2220(5) 0.2766(3) 0.0661(15) Uani 1 1 d . . . . .
H34 H 0.4874 0.2069 0.2849 0.079 Uiso 1 1 calc R U . . .
C20 C 0.33976(15) 0.2693(5) 0.4082(2) 0.0478(12) Uani 1 1 d . . . . .
C42 C 0.68871(17) 0.1099(5) 0.3389(3) 0.0693(16) Uani 1 1 d . . . . .
H42 H 0.6726 0.0443 0.3523 0.083 Uiso 1 1 calc R U . . .
C49 C 0.58306(16) 0.4437(4) 0.4155(2) 0.0527(12) Uani 1 1 d . . . . .
H49 H 0.5587 0.4149 0.3957 0.063 Uiso 1 1 calc R U . . .
C53 C 0.61789(16) 0.0575(4) 0.5297(2) 0.0549(12) Uani 1 1 d . . . . .
H53 H 0.6268 0.0670 0.5707 0.066 Uiso 1 1 calc R U . . .
C47 C 0.6154(2) 0.5957(5) 0.4793(2) 0.0669(16) Uani 1 1 d . . . . .
H47 H 0.6134 0.6659 0.5029 0.080 Uiso 1 1 calc R U . . .
C23 C 0.23487(14) 0.2264(5) 0.5494(2) 0.0564(13) Uani 1 1 d . . . . .
H231 H 0.2220 0.1494 0.5598 0.068 Uiso 1 1 calc R U . . .
H232 H 0.2177 0.2636 0.5171 0.068 Uiso 1 1 calc R U . . .
C46 C 0.65366(18) 0.5372(4) 0.4735(2) 0.0557(13) Uani 1 1 d . . . . .
H46 H 0.6780 0.5690 0.4920 0.067 Uiso 1 1 calc R U . . .
C73 C 0.14699(17) 0.3310(4) 0.8932(2) 0.0538(13) Uani 1 1 d . . . . .
H73 H 0.1180 0.3259 0.9022 0.065 Uiso 1 1 calc R U . . .
C60 C 0.13227(16) 0.1405(4) 0.6210(2) 0.0504(12) Uani 1 1 d . . . . .
H60 H 0.1204 0.1428 0.5813 0.060 Uiso 1 1 calc R U . . .
C32 C 0.58878(14) 0.2444(4) 0.3158(2) 0.0407(10) Uani 1 1 d . . . . .
C63 C 0.05425(16) 0.3992(5) 0.8322(2) 0.0577(13) Uani 1 1 d . . . . .
H63 H 0.0668 0.4738 0.8397 0.069 Uiso 1 1 calc R U . . .
C2 C 0.38691(19) 0.4192(5) 0.7766(2) 0.0665(15) Uani 1 1 d . . . . .
H2 H 0.3814 0.4958 0.7924 0.080 Uiso 1 1 calc R U . . .
C54 C 0.59696(17) -0.0462(5) 0.5118(2) 0.0565(13) Uani 1 1 d . . . . .
H54 H 0.5913 -0.1067 0.5406 0.068 Uiso 1 1 calc R U . . .
C58 C 0.17561(17) 0.0461(4) 0.6953(2) 0.0582(14) Uani 1 1 d . . . . .
H58 H 0.1936 -0.0166 0.7071 0.070 Uiso 1 1 calc R U . . .
C78 C 0.09063(17) 0.6305(5) 0.6766(3) 0.0669(15) Uani 1 1 d . . . . .
H78 H 0.0653 0.6613 0.6607 0.080 Uiso 1 1 calc R U . . .
C77 C 0.12782(18) 0.6897(4) 0.6655(2) 0.0591(14) Uani 1 1 d . . . . .
H77 H 0.1282 0.7617 0.6433 0.071 Uiso 1 1 calc R U . . .
C65 C -0.00584(18) 0.2696(6) 0.8450(3) 0.0730(18) Uani 1 1 d . . . . .
H65 H -0.0332 0.2555 0.8599 0.088 Uiso 1 1 calc R U . . .
C39 C 0.73728(17) 0.2976(6) 0.2960(3) 0.0717(17) Uani 1 1 d . . . . .
H39 H 0.7531 0.3625 0.2811 0.086 Uiso 1 1 calc R U . . .
C38 C 0.69749(15) 0.3169(5) 0.3217(2) 0.0532(12) Uani 1 1 d . . . . .
H38 H 0.6873 0.3957 0.3236 0.064 Uiso 1 1 calc R U . . .
C17 C 0.37380(19) 0.4829(6) 0.3693(3) 0.0749(17) Uani 1 1 d . . . . .
H17 H 0.3848 0.5569 0.3567 0.090 Uiso 1 1 calc R U . . .
C76 C 0.16422(18) 0.6404(5) 0.6877(3) 0.0708(16) Uani 1 1 d . . . . .
H76 H 0.1902 0.6779 0.6801 0.085 Uiso 1 1 calc R U . . .
C70 C 0.23222(18) 0.3491(5) 0.8730(3) 0.0710(16) Uani 1 1 d . . . . .
H70 H 0.2612 0.3564 0.8650 0.085 Uiso 1 1 calc R U . . .
C75 C 0.16293(16) 0.5347(5) 0.7218(2) 0.0623(15) Uani 1 1 d . . . . .
H75 H 0.1886 0.5039 0.7365 0.075 Uiso 1 1 calc R U . . .
C33 C 0.54561(15) 0.2223(5) 0.3245(2) 0.0548(13) Uani 1 1 d . . . . .
H33 H 0.5360 0.2069 0.3647 0.066 Uiso 1 1 calc R U . . .
C3 C 0.37419(19) 0.3183(6) 0.8077(2) 0.0705(17) Uani 1 1 d . . . . .
H3 H 0.3586 0.3247 0.8443 0.085 Uiso 1 1 calc R U . . .
C48 C 0.58011(18) 0.5495(5) 0.4499(3) 0.0657(15) Uani 1 1 d . . . . .
H48 H 0.5541 0.5892 0.4531 0.079 Uiso 1 1 calc R U . . .
C22 C 0.27617(15) 0.1661(4) 0.4598(2) 0.0528(12) Uani 1 1 d . . . . .
H221 H 0.2592 0.2239 0.4367 0.063 Uiso 1 1 calc R U . . .
H222 H 0.2616 0.0889 0.4582 0.063 Uiso 1 1 calc R U . . .
C66 C 0.01555(18) 0.1811(6) 0.8130(3) 0.0681(16) Uani 1 1 d . . . . .
H66 H 0.0029 0.1062 0.8066 0.082 Uiso 1 1 calc R U . . .
C69 C 0.20342(17) 0.3488(5) 0.8238(2) 0.0631(15) Uani 1 1 d . . . . .
H69 H 0.2141 0.3538 0.7835 0.076 Uiso 1 1 calc R U . . .
C40 C 0.75341(19) 0.1831(7) 0.2924(3) 0.085(2) Uani 1 1 d . . . . .
H40 H 0.7804 0.1697 0.2759 0.102 Uiso 1 1 calc R U . . .
C21 C 0.31948(16) 0.1536(5) 0.4282(2) 0.0561(13) Uani 1 1 d . . . . .
H211 H 0.3387 0.1129 0.4567 0.067 Uiso 1 1 calc R U . . .
H212 H 0.3162 0.1023 0.3920 0.067 Uiso 1 1 calc R U . . .
C55 C 0.58459(16) -0.0590(4) 0.4514(2) 0.0535(13) Uani 1 1 d . . . . .
H55 H 0.5707 -0.1290 0.4386 0.064 Uiso 1 1 calc R U . . .
C35 C 0.5292(2) 0.2442(5) 0.2169(3) 0.0696(17) Uani 1 1 d . . . . .
H35 H 0.5097 0.2444 0.1843 0.084 Uiso 1 1 calc R U . . .
C72 C 0.1757(2) 0.3279(5) 0.9423(3) 0.0752(18) Uani 1 1 d . . . . .
H72 H 0.1656 0.3180 0.9827 0.090 Uiso 1 1 calc R U . . .
C36 C 0.5712(2) 0.2661(5) 0.2057(2) 0.0685(17) Uani 1 1 d . . . . .
H36 H 0.5805 0.2820 0.1654 0.082 Uiso 1 1 calc R U . . .
C7 C 0.46407(19) 0.0751(5) 0.6736(3) 0.0720(17) Uani 1 1 d . . . . .
H701 H 0.4842 0.1236 0.6971 0.086 Uiso 1 1 calc R U . . .
H702 H 0.4748 -0.0071 0.6730 0.086 Uiso 1 1 calc R U . . .
C16 C 0.35205(16) 0.4723(5) 0.4242(2) 0.0564(13) Uani 1 1 d . . . . .
H16 H 0.3484 0.5408 0.4487 0.068 Uiso 1 1 calc R U . . .
C71 C 0.2185(2) 0.3390(5) 0.9325(3) 0.0725(18) Uani 1 1 d . . . . .
H71 H 0.2376 0.3395 0.9656 0.087 Uiso 1 1 calc R U . . .
C18 C 0.3789(2) 0.3826(7) 0.3335(3) 0.083(2) Uani 1 1 d . . . . .
H18 H 0.3943 0.3871 0.2966 0.099 Uiso 1 1 calc R U . . .
C64 C 0.01336(18) 0.3785(6) 0.8548(3) 0.0697(16) Uani 1 1 d . . . . .
H64 H -0.0009 0.4388 0.8765 0.084 Uiso 1 1 calc R U . . .
C6 C 0.4217(2) 0.0765(5) 0.7069(3) 0.0731(18) Uani 1 1 d . . . . .
H601 H 0.4001 0.0447 0.6789 0.088 Uiso 1 1 calc R U . . .
H62 H 0.4234 0.0225 0.7423 0.088 Uiso 1 1 calc R U . . .
C41 C 0.7293(2) 0.0890(7) 0.3132(3) 0.096(2) Uani 1 1 d . . . . .
H41 H 0.7397 0.0106 0.3105 0.115 Uiso 1 1 calc R U . . .
N10 N 0.2421(2) 0.8109(7) 0.5889(3) 0.112(2) Uani 1 1 d . . . . .
C101 C 0.2744(3) 0.7921(6) 0.6089(4) 0.0846(18) Uani 1 1 d . . . . .
C102 C 0.3164(3) 0.7692(7) 0.6346(4) 0.119(3) Uani 1 1 d . . . . .
H103 H 0.3285 0.6992 0.6150 0.179 Uiso 1 1 calc R U . . .
H104 H 0.3140 0.7553 0.6786 0.179 Uiso 1 1 calc R U . . .
H105 H 0.3344 0.8377 0.6273 0.179 Uiso 1 1 calc R U . . .

loop_
_atom_site_aniso_label
_atom_site_aniso_U_11
_atom_site_aniso_U_22
_atom_site_aniso_U_33
_atom_site_aniso_U_23
_atom_site_aniso_U_13
_atom_site_aniso_U_12
N3 0.037(2) 0.062(3) 0.049(3) 0.0007(19) 0.0067(18) 0.0039(19)
C28 0.060(4) 0.072(4) 0.061(3) -0.020(3) 0.018(3) -0.003(3)
C10 0.067(4) 0.047(3) 0.078(4) -0.016(3) -0.001(3) 0.006(3)
C11 0.070(4) 0.074(4) 0.079(4) -0.025(3) -0.012(3) 0.007(3)
C13 0.082(5) 0.086(4) 0.066(4) 0.019(3) 0.032(3) 0.015(3)
C9 0.040(3) 0.087(4) 0.070(4) -0.008(3) 0.013(3) 0.013(3)
C8 0.037(3) 0.074(4) 0.087(4) -0.012(3) -0.007(3) 0.021(3)
C12 0.059(4) 0.084(4) 0.052(3) -0.018(3) 0.004(3) 0.014(3)
N4 0.039(2) 0.059(3) 0.062(3) -0.002(2) -0.0059(19) -0.009(2)
N8 0.039(2) 0.062(3) 0.071(3) 0.008(2) -0.007(2) 0.003(2)
C14 0.036(3) 0.051(3) 0.068(3) 0.000(3) -0.005(2) 0.004(2)
C15 0.047(3) 0.055(3) 0.137(5) -0.013(3) -0.016(3) 0.001(3)
C29 0.042(3) 0.046(3) 0.084(4) 0.012(3) -0.004(3) -0.008(2)
C30 0.053(4) 0.061(4) 0.171(7) 0.038(4) -0.031(4) 0.003(3)
C81 0.087(5) 0.072(4) 0.085(5) -0.001(4) -0.003(4) 0.006(4)
N9 0.116(6) 0.157(7) 0.104(6) -0.012(4) -0.004(4) -0.010(5)
C80 0.117(7) 0.076(5) 0.117(6) 0.026(4) -0.030(5) -0.012(5)
Ni1 0.0308(3) 0.0375(3) 0.0410(3) -0.0011(3) -0.0005(3) -0.0001(2)
Ni2 0.0290(2) 0.0383(3) 0.0445(3) 0.0010(3) 0.0001(3) -0.0010(2)
N6 0.0309(19) 0.046(2) 0.055(2) -0.0013(19) -0.0015(17) -0.0089(15)
N5 0.038(2) 0.052(2) 0.039(2) 0.0045(18) -0.0046(17) -0.0064(18)
O1 0.0334(15) 0.0296(16) 0.0405(14) -0.0024(12) 0.0030(11) -0.0013(11)
O2 0.0347(16) 0.0333(15) 0.0507(19) 0.0016(12) -0.0023(13) -0.0077(12)
N2 0.042(2) 0.044(2) 0.053(2) -0.003(2) -0.001(2) 0.0086(16)
O3 0.0376(17) 0.0351(16) 0.0532(18) 0.0017(13) -0.0016(13) 0.0049(13)
N1 0.042(2) 0.044(2) 0.039(2) -0.0015(17) -0.0062(17) 0.0006(17)
C44 0.041(2) 0.036(2) 0.034(2) 0.0025(18) 0.0022(19) 0.0002(19)
C62 0.034(2) 0.049(3) 0.034(2) 0.006(2) 0.0005(19) 0.002(2)
C31 0.035(2) 0.036(2) 0.028(2) -0.0011(17) 0.0034(17) -0.0034(18)
N7 0.036(2) 0.053(2) 0.048(2) -0.0017(18) 0.0088(17) -0.0038(17)
C25 0.050(3) 0.037(3) 0.073(4) 0.002(2) 0.001(2) -0.006(2)
C67 0.040(3) 0.064(3) 0.050(3) -0.002(2) 0.003(2) -0.004(2)
C56 0.035(2) 0.037(2) 0.039(3) 0.0070(19) 0.0056(19) -0.0006(18)
C61 0.044(3) 0.039(2) 0.042(3) 0.009(2) -0.002(2) 0.001(2)
C74 0.035(2) 0.038(2) 0.032(2) -0.0039(18) 0.0016(18) -0.0016(19)
C43 0.034(2) 0.056(3) 0.037(3) -0.004(2) -0.0014(19) 0.003(2)
B2 0.031(3) 0.037(3) 0.040(3) 0.000(2) 0.001(2) 0.001(2)
C52 0.046(3) 0.043(3) 0.042(3) -0.007(2) -0.005(2) 0.004(2)
C51 0.029(2) 0.040(2) 0.039(2) -0.0075(19) -0.0004(18) 0.0030(19)
C26 0.057(3) 0.062(3) 0.063(4) 0.020(3) 0.003(3) -0.009(3)
C59 0.069(4) 0.042(3) 0.048(3) -0.003(2) 0.019(3) -0.005(3)
B1 0.031(3) 0.041(3) 0.033(3) -0.003(2) -0.003(2) 0.002(2)
C45 0.045(3) 0.044(3) 0.046(3) 0.001(2) -0.006(2) 0.000(2)
C79 0.034(3) 0.059(3) 0.068(3) 0.013(3) 0.002(2) 0.006(2)
C68 0.040(3) 0.039(2) 0.043(3) 0.0036(19) -0.002(2) -0.0001(19)
C5 0.051(3) 0.049(3) 0.044(3) 0.007(2) -0.001(2) -0.002(2)
C50 0.050(3) 0.044(3) 0.041(3) -0.005(2) -0.011(2) 0.001(2)
C37 0.062(3) 0.056(3) 0.042(3) -0.005(2) -0.005(2) -0.003(3)
C1 0.058(3) 0.047(3) 0.043(3) -0.005(2) -0.001(2) -0.001(2)
C24 0.033(2) 0.069(3) 0.070(3) 0.001(3) 0.012(3) -0.005(2)
C4 0.067(4) 0.072(4) 0.050(3) 0.022(3) 0.005(3) -0.001(3)
C57 0.056(3) 0.056(3) 0.043(3) 0.009(2) 0.005(2) 0.012(2)
C19 0.062(4) 0.087(4) 0.044(3) -0.006(3) 0.004(3) -0.003(3)
C27 0.060(3) 0.065(4) 0.050(3) 0.005(3) 0.012(3) -0.013(3)
C34 0.045(3) 0.070(4) 0.084(4) -0.004(3) -0.023(3) 0.010(3)
C20 0.039(3) 0.063(3) 0.042(3) 0.000(2) -0.007(2) 0.000(2)
C42 0.051(3) 0.068(4) 0.089(4) -0.015(3) 0.022(3) 0.008(3)
C49 0.042(3) 0.054(3) 0.063(3) -0.004(2) 0.009(2) 0.002(2)
C53 0.071(3) 0.055(3) 0.039(3) -0.002(2) -0.010(3) 0.008(2)
C47 0.102(5) 0.045(3) 0.054(3) -0.007(2) 0.011(3) 0.001(3)
C23 0.031(2) 0.068(3) 0.070(4) -0.002(3) 0.005(2) -0.015(2)
C46 0.073(4) 0.044(3) 0.050(3) -0.004(2) -0.009(3) -0.011(3)
C73 0.057(3) 0.065(3) 0.039(3) 0.000(2) -0.006(2) 0.002(3)
C60 0.063(3) 0.048(3) 0.040(3) 0.000(2) 0.006(2) -0.008(2)
C32 0.043(3) 0.038(2) 0.041(3) -0.0021(19) -0.004(2) 0.003(2)
C63 0.052(3) 0.064(3) 0.057(3) -0.002(3) 0.017(3) 0.006(3)
C2 0.079(4) 0.072(4) 0.049(3) -0.017(3) 0.005(3) 0.012(3)
C54 0.067(4) 0.046(3) 0.057(3) 0.009(2) 0.000(3) 0.002(3)
C58 0.062(3) 0.046(3) 0.067(4) 0.006(3) 0.015(3) 0.013(2)
C78 0.054(3) 0.061(3) 0.086(4) 0.023(3) 0.002(3) 0.017(3)
C77 0.077(4) 0.042(3) 0.059(3) 0.013(2) 0.002(3) 0.003(3)
C65 0.038(3) 0.113(5) 0.068(4) -0.004(4) 0.014(3) -0.003(3)
C39 0.045(3) 0.107(5) 0.064(4) -0.005(3) 0.014(3) -0.011(3)
C38 0.042(3) 0.066(3) 0.052(3) 0.001(2) 0.006(2) 0.000(2)
C17 0.084(4) 0.089(5) 0.052(4) 0.022(3) 0.006(3) -0.022(4)
C76 0.058(4) 0.068(4) 0.087(4) 0.029(3) -0.004(3) -0.022(3)
C70 0.047(3) 0.087(4) 0.079(4) 0.010(3) -0.021(3) 0.003(3)
C75 0.039(3) 0.069(4) 0.079(4) 0.025(3) -0.010(3) -0.006(3)
C33 0.040(3) 0.069(3) 0.056(3) 0.004(3) -0.008(2) 0.005(2)
C3 0.068(4) 0.100(5) 0.044(3) 0.002(3) 0.011(3) 0.011(4)
C48 0.060(4) 0.056(3) 0.082(4) -0.009(3) 0.013(3) 0.012(3)
C22 0.048(3) 0.051(3) 0.059(3) -0.013(2) -0.003(2) -0.014(2)
C66 0.053(3) 0.082(4) 0.069(4) -0.001(3) 0.001(3) -0.029(3)
C69 0.048(3) 0.089(4) 0.053(3) 0.016(3) -0.007(2) 0.005(3)
C40 0.044(4) 0.122(6) 0.090(5) -0.025(4) 0.021(3) 0.009(4)
C21 0.056(3) 0.062(3) 0.050(3) -0.014(2) -0.003(2) -0.005(3)
C55 0.062(3) 0.040(3) 0.059(3) 0.001(2) -0.014(3) -0.009(2)
C35 0.082(5) 0.055(3) 0.072(4) -0.007(3) -0.045(3) 0.015(3)
C72 0.097(5) 0.084(5) 0.045(3) 0.001(3) -0.010(3) 0.004(4)
C36 0.090(5) 0.075(4) 0.040(3) -0.002(3) -0.020(3) 0.004(3)
C7 0.091(5) 0.053(3) 0.072(4) 0.012(3) 0.005(3) 0.026(3)
C16 0.058(3) 0.064(3) 0.048(3) 0.017(2) -0.008(2) -0.008(3)
C71 0.079(5) 0.068(4) 0.070(4) -0.006(3) -0.035(3) 0.013(3)
C18 0.075(4) 0.123(6) 0.049(4) 0.018(4) 0.011(3) -0.011(4)
C64 0.051(3) 0.086(5) 0.072(4) -0.004(3) 0.020(3) 0.012(3)
C6 0.097(5) 0.052(3) 0.070(4) 0.019(3) 0.020(3) -0.001(3)
C41 0.075(5) 0.083(5) 0.131(6) -0.027(4) 0.040(4) 0.019(4)
N10 0.111(6) 0.118(5) 0.106(6) 0.019(4) 0.002(4) -0.005(5)
C101 0.115(6) 0.067(4) 0.071(4) 0.016(4) 0.009(5) -0.012(4)
C102 0.124(7) 0.106(6) 0.127(7) 0.019(5) -0.038(5) 0.002(5)

loop_
_atom_type_symbol
_atom_type_description
_atom_type_scat_dispersion_real
_atom_type_scat_dispersion_imag
_atom_type_scat_source
C C 0.0033 0.0016 'International Tables Vol C Tables 4.2.6.8 and 6.1.1.4'
H H 0.0000 0.0000 'International Tables Vol C Tables 4.2.6.8 and 6.1.1.4'
B B 0.0013 0.0007 'International Tables Vol C Tables 4.2.6.8 and 6.1.1.4'
N N 0.0061 0.0033 'International Tables Vol C Tables 4.2.6.8 and 6.1.1.4'
Ni Ni 0.3393 1.1124 'International Tables Vol C Tables 4.2.6.8 and 6.1.1.4'
O O 0.0106 0.0060 'International Tables Vol C Tables 4.2.6.8 and 6.1.1.4'

loop_
_geom_angle_atom_site_label_1
_geom_angle_atom_site_label_2
_geom_angle_atom_site_label_3
_geom_angle
_geom_angle_site_symmetry_1
_geom_angle_site_symmetry_3
_geom_angle_publ_flag
C13 N3 C12 109.7(4) . . ?
C13 N3 C9 110.9(4) . . ?
C12 N3 C9 110.2(4) . . ?
C13 N3 Ni1 112.4(3) . . ?
C12 N3 Ni1 109.5(3) . . ?
C9 N3 Ni1 104.0(3) . . ?
N7 C28 H281 109.5 . . ?
N7 C28 H282 109.5 . . ?
H281 C28 H282 109.5 . . ?
N7 C28 H283 109.5 . . ?
H281 C28 H283 109.5 . . ?
H282 C28 H283 109.5 . . ?
N2 C10 C11 113.6(5) . . ?
N2 C10 H101 108.9 . . ?
C11 C10 H101 108.9 . . ?
N2 C10 H102 108.9 . . ?
C11 C10 H102 108.9 . . ?
H101 C10 H102 107.7 . . ?
C10 C11 C12 114.8(5) . . ?
C10 C11 H111 108.6 . . ?
C12 C11 H111 108.6 . . ?
C10 C11 H112 108.6 . . ?
C12 C11 H112 108.6 . . ?
H111 C11 H112 107.5 . . ?
N3 C13 H131 109.5 . . ?
N3 C13 H132 109.5 . . ?
H131 C13 H132 109.5 . . ?
N3 C13 H133 109.5 . . ?
H131 C13 H133 109.5 . . ?
H132 C13 H133 109.5 . . ?
N3 C9 C8 110.3(4) . . ?
N3 C9 H91 109.6 . . ?
C8 C9 H91 109.6 . . ?
N3 C9 H92 109.6 . . ?
C8 C9 H92 109.6 . . ?
H91 C9 H92 108.1 . . ?
N2 C8 C9 111.4(4) . . ?
N2 C8 H81 109.4 . . ?
C9 C8 H81 109.4 . . ?
N2 C8 H82 109.4 . . ?
C9 C8 H82 109.4 . . ?
H81 C8 H82 108.0 . . ?
N3 C12 C11 114.3(5) . . ?
N3 C12 H121 108.7 . . ?
C11 C12 H121 108.7 . . ?
N3 C12 H122 108.7 . . ?
C11 C12 H122 108.7 . . ?
H121 C12 H122 107.6 . . ?
C14 N4 Ni1 159.2(4) . . ?
C29 N8 Ni2 177.8(5) . . ?
N4 C14 C15 179.2(6) . . ?
C14 C15 H151 109.5 . . ?
C14 C15 H152 109.5 . . ?
H151 C15 H152 109.5 . . ?
C14 C15 H153 109.5 . . ?
H151 C15 H153 109.5 . . ?
H152 C15 H153 109.5 . . ?
N8 C29 C30 178.4(6) . . ?
C29 C30 H301 109.5 . . ?
C29 C30 H302 109.5 . . ?
H301 C30 H302 109.5 . . ?
C29 C30 H303 109.5 . . ?
H301 C30 H303 109.5 . . ?
H302 C30 H303 109.5 . . ?
N9 C81 C80 178.5(8) . . ?
C81 C80 H801 109.5 . . ?
C81 C80 H802 109.5 . . ?
H801 C80 H802 109.5 . . ?
C81 C80 H803 109.5 . . ?
H801 C80 H803 109.5 . . ?
H802 C80 H803 109.5 . . ?
O2 Ni1 N2 170.73(13) . . ?
O2 Ni1 N4 89.11(14) . . ?
N2 Ni1 N4 97.94(15) . . ?
O2 Ni1 N1 92.19(12) . . ?
N2 Ni1 N1 93.70(15) . . ?
N4 Ni1 N1 91.00(15) . . ?
O2 Ni1 N3 97.44(13) . . ?
N2 Ni1 N3 76.35(15) . . ?
N4 Ni1 N3 92.29(16) . . ?
N1 Ni1 N3 169.86(15) . . ?
O2 Ni1 O1 61.58(10) . . ?
N2 Ni1 O1 111.48(12) . . ?
N4 Ni1 O1 150.57(14) . . ?
N1 Ni1 O1 87.86(12) . . ?
N3 Ni1 O1 93.94(13) . . ?
O2 Ni1 C31 30.56(12) . . ?
N2 Ni1 C31 142.46(14) . . ?
N4 Ni1 C31 119.51(15) . . ?
N1 Ni1 C31 88.55(13) . . ?
N3 Ni1 C31 98.14(14) . . ?
O1 Ni1 C31 31.08(11) . . ?
O3 Ni2 N6 165.59(13) . . ?
O3 Ni2 N8 96.00(14) . . ?
N6 Ni2 N8 97.18(15) . . ?
O3 Ni2 N5 91.32(13) . . ?
N6 Ni2 N5 94.73(15) . . ?
N8 Ni2 N5 88.79(15) . . ?
O3 Ni2 N7 97.13(13) . . ?
N6 Ni2 N7 76.99(14) . . ?
N8 Ni2 N7 90.55(15) . . ?
N5 Ni2 N7 171.55(15) . . ?
O3 Ni2 O1 62.55(10) . . ?
N6 Ni2 O1 104.51(12) . . ?
N8 Ni2 O1 158.28(14) . . ?
N5 Ni2 O1 88.38(12) . . ?
N7 Ni2 O1 95.29(13) . . ?
O3 Ni2 C31 31.17(12) . . ?
N6 Ni2 C31 135.86(14) . . ?
N8 Ni2 C31 126.94(16) . . ?
N5 Ni2 C31 88.31(13) . . ?
N7 Ni2 C31 98.79(13) . . ?
O1 Ni2 C31 31.44(11) . . ?
C22 N6 C23 109.2(3) . . ?
C22 N6 C25 110.5(4) . . ?
C23 N6 C25 110.2(4) . . ?
C22 N6 Ni2 112.6(3) . . ?
C23 N6 Ni2 106.1(3) . . ?
C25 N6 Ni2 108.1(3) . . ?
C20 N5 C16 118.6(4) . . ?
C20 N5 Ni2 124.9(3) . . ?
C16 N5 Ni2 116.2(3) . . ?
C31 O1 Ni2 85.3(2) . . ?
C31 O1 Ni1 84.0(2) . . ?
Ni2 O1 Ni1 169.25(14) . . ?
C31 O2 Ni1 95.2(2) . . ?
C7 N2 C10 110.6(4) . . ?
C7 N2 C8 108.8(4) . . ?
C10 N2 C8 111.0(4) . . ?
C7 N2 Ni1 112.0(3) . . ?
C10 N2 Ni1 108.5(3) . . ?
C8 N2 Ni1 105.8(3) . . ?
C31 O3 Ni2 93.4(2) . . ?
C1 N1 C5 117.8(4) . . ?
C1 N1 Ni1 116.3(3) . . ?
C5 N1 Ni1 125.6(3) . . ?
C49 C44 C45 114.3(4) . . ?
C49 C44 B1 123.1(4) . . ?
C45 C44 B1 122.5(4) . . ?
C67 C62 C63 114.8(4) . . ?
C67 C62 B2 123.8(4) . . ?
C63 C62 B2 121.4(4) . . ?
O2 C31 O3 122.4(4) . . ?
O2 C31 O1 119.0(4) . . ?
O3 C31 O1 118.6(4) . . ?
O2 C31 Ni2 174.9(3) . . ?
O3 C31 Ni2 55.5(2) . . ?
O1 C31 Ni2 63.3(2) . . ?
O2 C31 Ni1 54.3(2) . . ?
O3 C31 Ni1 174.8(3) . . ?
O1 C31 Ni1 64.9(2) . . ?
Ni2 C31 Ni1 128.21(17) . . ?
C28 N7 C27 109.2(4) . . ?
C28 N7 C24 110.9(4) . . ?
C27 N7 C24 109.3(4) . . ?
C28 N7 Ni2 112.9(3) . . ?
C27 N7 Ni2 110.2(3) . . ?
C24 N7 Ni2 104.2(3) . . ?
C26 C25 N6 114.0(4) . . ?
C26 C25 H251 108.7 . . ?
N6 C25 H251 108.7 . . ?
C26 C25 H252 108.7 . . ?
N6 C25 H252 108.7 . . ?
H251 C25 H252 107.6 . . ?
C62 C67 C66 123.0(5) . . ?
C62 C67 H67 118.5 . . ?
C66 C67 H67 118.5 . . ?
C61 C56 C57 114.3(4) . . ?
C61 C56 B2 121.1(4) . . ?
C57 C56 B2 124.5(4) . . ?
C56 C61 C60 122.7(4) . . ?
C56 C61 H61 118.6 . . ?
C60 C61 H61 118.6 . . ?
C75 C74 C79 113.1(4) . . ?
C75 C74 B2 123.7(4) . . ?
C79 C74 B2 123.1(4) . . ?
C42 C43 C38 114.7(4) . . ?
C42 C43 B1 121.8(4) . . ?
C38 C43 B1 123.4(4) . . ?
C56 B2 C68 109.4(4) . . ?
C56 B2 C74 108.2(4) . . ?
C68 B2 C74 111.7(4) . . ?
C56 B2 C62 108.6(4) . . ?
C68 B2 C62 109.1(4) . . ?
C74 B2 C62 109.7(3) . . ?
C53 C52 C51 123.6(4) . . ?
C53 C52 H52 118.2 . . ?
C51 C52 H52 118.2 . . ?
C50 C51 C52 113.5(4) . . ?
C50 C51 B1 124.0(4) . . ?
C52 C51 B1 122.4(4) . . ?
C25 C26 C27 116.3(4) . . ?
C25 C26 H261 108.2 . . ?
C27 C26 H261 108.2 . . ?
C25 C26 H262 108.2 . . ?
C27 C26 H262 108.2 . . ?
H261 C26 H262 107.4 . . ?
C58 C59 C60 118.3(4) . . ?
C58 C59 H59 120.8 . . ?
C60 C59 H59 120.8 . . ?
C44 B1 C43 111.3(4) . . ?
C44 B1 C51 108.5(4) . . ?
C43 B1 C51 108.7(3) . . ?
C44 B1 C32 109.6(3) . . ?
C43 B1 C32 108.8(4) . . ?
C51 B1 C32 109.9(3) . . ?
C46 C45 C44 123.4(5) . . ?
C46 C45 H45 118.3 . . ?
C44 C45 H45 118.3 . . ?
C74 C79 C78 123.2(5) . . ?
C74 C79 H79 118.4 . . ?
C78 C79 H79 118.4 . . ?
C73 C68 C69 113.6(4) . . ?
C73 C68 B2 123.9(4) . . ?
C69 C68 B2 122.4(4) . . ?
N1 C5 C4 120.2(5) . . ?
N1 C5 C6 119.5(4) . . ?
C4 C5 C6 120.3(5) . . ?
C55 C50 C51 123.9(4) . . ?
C55 C50 H50 118.0 . . ?
C51 C50 H50 118.0 . . ?
C32 C37 C36 123.5(5) . . ?
C32 C37 H37 118.3 . . ?
C36 C37 H37 118.3 . . ?
N1 C1 C2 124.1(5) . . ?
N1 C1 H1 118.0 . . ?
C2 C1 H1 118.0 . . ?
N7 C24 C23 111.1(4) . . ?
N7 C24 H241 109.4 . . ?
C23 C24 H241 109.4 . . ?
N7 C24 H242 109.4 . . ?
C23 C24 H242 109.4 . . ?
H241 C24 H242 108.0 . . ?
C3 C4 C5 120.7(5) . . ?
C3 C4 H4 119.7 . . ?
C5 C4 H4 119.7 . . ?
C58 C57 C56 123.0(5) . . ?
C58 C57 H57 118.5 . . ?
C56 C57 H57 118.5 . . ?
C18 C19 C20 119.4(6) . . ?
C18 C19 H19 120.3 . . ?
C20 C19 H19 120.3 . . ?
N7 C27 C26 112.7(4) . . ?
N7 C27 H271 109.0 . . ?
C26 C27 H271 109.0 . . ?
N7 C27 H272 109.0 . . ?
C26 C27 H272 109.0 . . ?
H271 C27 H272 107.8 . . ?
C35 C34 C33 119.5(5) . . ?
C35 C34 H34 120.2 . . ?
C33 C34 H34 120.2 . . ?
N5 C20 C19 120.7(5) . . ?
N5 C20 C21 119.1(4) . . ?
C19 C20 C21 120.2(5) . . ?
C43 C42 C41 122.3(6) . . ?
C43 C42 H42 118.9 . . ?
C41 C42 H42 118.9 . . ?
C48 C49 C44 122.8(5) . . ?
C48 C49 H49 118.6 . . ?
C44 C49 H49 118.6 . . ?
C54 C53 C52 119.9(5) . . ?
C54 C53 H53 120.1 . . ?
C52 C53 H53 120.0 . . ?
C46 C47 C48 119.1(5) . . ?
C46 C47 H47 120.4 . . ?
C48 C47 H47 120.4 . . ?
N6 C23 C24 111.7(4) . . ?
N6 C23 H231 109.3 . . ?
C24 C23 H231 109.3 . . ?
N6 C23 H232 109.3 . . ?
C24 C23 H232 109.3 . . ?
H231 C23 H232 107.9 . . ?
C47 C46 C45 119.9(5) . . ?
C47 C46 H46 120.1 . . ?
C45 C46 H46 120.1 . . ?
C68 C73 C72 123.1(5) . . ?
C68 C73 H73 118.4 . . ?
C72 C73 H73 118.4 . . ?
C59 C60 C61 121.0(4) . . ?
C59 C60 H60 119.5 . . ?
C61 C60 H60 119.5 . . ?
C37 C32 C33 114.2(4) . . ?
C37 C32 B1 122.4(4) . . ?
C33 C32 B1 123.4(4) . . ?
C64 C63 C62 123.0(5) . . ?
C64 C63 H63 118.5 . . ?
C62 C63 H63 118.5 . . ?
C3 C2 C1 117.9(5) . . ?
C3 C2 H2 121.1 . . ?
C1 C2 H2 121.1 . . ?
C55 C54 C53 119.3(5) . . ?
C55 C54 H54 120.4 . . ?
C53 C54 H54 120.4 . . ?
C59 C58 C57 120.6(5) . . ?
C59 C58 H58 119.7 . . ?
C57 C58 H58 119.7 . . ?
C77 C78 C79 121.0(5) . . ?
C77 C78 H78 119.5 . . ?
C79 C78 H78 119.5 . . ?
C76 C77 C78 117.9(5) . . ?
C76 C77 H77 121.1 . . ?
C78 C77 H77 121.1 . . ?
C64 C65 C66 119.6(5) . . ?
C64 C65 H65 120.2 . . ?
C66 C65 H65 120.2 . . ?
C40 C39 C38 120.0(6) . . ?
C40 C39 H39 120.0 . . ?
C38 C39 H39 120.0 . . ?
C39 C38 C43 123.6(5) . . ?
C39 C38 H38 118.2 . . ?
C43 C38 H38 118.2 . . ?
C18 C17 C16 118.4(6) . . ?
C18 C17 H17 120.8 . . ?
C16 C17 H17 120.8 . . ?
C77 C76 C75 120.3(5) . . ?
C77 C76 H76 119.9 . . ?
C75 C76 H76 119.9 . . ?
C71 C70 C69 120.7(6) . . ?
C71 C70 H70 119.6 . . ?
C69 C70 H70 119.6 . . ?
C74 C75 C76 124.6(5) . . ?
C74 C75 H75 117.7 . . ?
C76 C75 H75 117.7 . . ?
C34 C33 C32 123.6(5) . . ?
C34 C33 H33 118.2 . . ?
C32 C33 H33 118.2 . . ?
C4 C3 C2 119.2(5) . . ?
C4 C3 H3 120.4 . . ?
C2 C3 H3 120.4 . . ?
C47 C48 C49 120.4(5) . . ?
C47 C48 H48 119.8 . . ?
C49 C48 H48 119.8 . . ?
N6 C22 C21 113.8(4) . . ?
N6 C22 H221 108.8 . . ?
C21 C22 H221 108.8 . . ?
N6 C22 H222 108.8 . . ?
C21 C22 H222 108.8 . . ?
H221 C22 H222 107.7 . . ?
C65 C66 C67 119.6(5) . . ?
C65 C66 H66 120.2 . . ?
C67 C66 H66 120.2 . . ?
C70 C69 C68 123.3(5) . . ?
C70 C69 H69 118.3 . . ?
C68 C69 H69 118.3 . . ?
C41 C40 C39 119.0(6) . . ?
C41 C40 H40 120.5 . . ?
C39 C40 H40 120.5 . . ?
C20 C21 C22 115.4(4) . . ?
C20 C21 H211 108.4 . . ?
C22 C21 H211 108.4 . . ?
C20 C21 H212 108.4 . . ?
C22 C21 H212 108.4 . . ?
H211 C21 H212 107.5 . . ?
C54 C55 C50 119.8(5) . . ?
C54 C55 H55 120.1 . . ?
C50 C55 H55 120.1 . . ?
C36 C35 C34 119.3(5) . . ?
C36 C35 H35 120.3 . . ?
C34 C35 H35 120.3 . . ?
C71 C72 C73 121.2(6) . . ?
C71 C72 H72 119.4 . . ?
C73 C72 H72 119.4 . . ?
C35 C36 C37 119.9(5) . . ?
C35 C36 H36 120.1 . . ?
C37 C36 H36 120.1 . . ?
N2 C7 C6 114.3(5) . . ?
N2 C7 H701 108.7 . . ?
C6 C7 H701 108.7 . . ?
N2 C7 H702 108.7 . . ?
C6 C7 H702 108.7 . . ?
H701 C7 H702 107.6 . . ?
N5 C16 C17 122.9(5) . . ?
N5 C16 H16 118.6 . . ?
C17 C16 H16 118.6 . . ?
C70 C71 C72 117.9(5) . . ?
C70 C71 H71 121.1 . . ?
C72 C71 H71 121.1 . . ?
C17 C18 C19 120.0(6) . . ?
C17 C18 H18 120.0 . . ?
C19 C18 H18 120.0 . . ?
C65 C64 C63 119.9(5) . . ?
C65 C64 H64 120.0 . . ?
C63 C64 H64 120.0 . . ?
C5 C6 C7 115.4(5) . . ?
C5 C6 H601 108.4 . . ?
C7 C6 H601 108.4 . . ?
C5 C6 H62 108.4 . . ?
C7 C6 H62 108.4 . . ?
H601 C6 H62 107.5 . . ?
C40 C41 C42 120.3(6) . . ?
C40 C41 H41 119.9 . . ?
C42 C41 H41 119.9 . . ?
N10 C101 C102 179.4(9) . . ?
C101 C102 H103 109.5 . . ?
C101 C102 H104 109.5 . . ?
H103 C102 H104 109.5 . . ?
C101 C102 H105 109.5 . . ?
H103 C102 H105 109.5 . . ?
H104 C102 H105 109.5 . . ?

loop_
_geom_bond_atom_site_label_1
_geom_bond_atom_site_label_2
_geom_bond_distance
_geom_bond_site_symmetry_2
_geom_bond_publ_flag
N3 C13 1.468(6) . ?
N3 C12 1.479(6) . ?
N3 C9 1.496(6) . ?
N3 Ni1 2.145(4) . ?
C28 N7 1.465(6) . ?
C28 H281 0.9600 . ?
C28 H282 0.9600 . ?
C28 H283 0.9600 . ?
C10 N2 1.478(6) . ?
C10 C11 1.480(7) . ?
C10 H101 0.9700 . ?
C10 H102 0.9700 . ?
C11 C12 1.486(8) . ?
C11 H111 0.9700 . ?
C11 H112 0.9700 . ?
C13 H131 0.9600 . ?
C13 H132 0.9600 . ?
C13 H133 0.9600 . ?
C9 C8 1.545(7) . ?
C9 H91 0.9700 . ?
C9 H92 0.9700 . ?
C8 N2 1.496(6) . ?
C8 H81 0.9700 . ?
C8 H82 0.9700 . ?
C12 H121 0.9700 . ?
C12 H122 0.9700 . ?
N4 C14 1.132(6) . ?
N4 Ni1 2.077(4) . ?
N8 C29 1.121(6) . ?
N8 Ni2 2.083(4) . ?
C14 C15 1.441(7) . ?
C15 H151 0.9600 . ?
C15 H152 0.9600 . ?
C15 H153 0.9600 . ?
C29 C30 1.453(7) . ?
C30 H301 0.9600 . ?
C30 H302 0.9600 . ?
C30 H303 0.9600 . ?
C81 N9 1.144(8) . ?
C81 C80 1.403(9) . ?
C80 H801 0.9600 . ?
C80 H802 0.9600 . ?
C80 H803 0.9600 . ?
Ni1 O2 2.032(3) . ?
Ni1 N2 2.075(3) . ?
Ni1 N1 2.122(4) . ?
Ni1 O1 2.271(3) . ?
Ni1 C31 2.493(4) . ?
Ni2 O3 2.040(3) . ?
Ni2 N6 2.064(3) . ?
Ni2 N5 2.109(4) . ?
Ni2 N7 2.149(4) . ?
Ni2 O1 2.216(3) . ?
Ni2 C31 2.472(4) . ?
N6 C22 1.473(6) . ?
N6 C23 1.486(5) . ?
N6 C25 1.501(6) . ?
N5 C20 1.341(6) . ?
N5 C16 1.343(6) . ?
O1 C31 1.294(5) . ?
O2 C31 1.272(5) . ?
N2 C7 1.476(6) . ?
O3 C31 1.282(5) . ?
N1 C1 1.331(6) . ?
N1 C5 1.343(6) . ?
C44 C49 1.394(6) . ?
C44 C45 1.406(6) . ?
C44 B1 1.642(6) . ?
C62 C67 1.385(6) . ?
C62 C63 1.396(6) . ?
C62 B2 1.653(6) . ?
N7 C27 1.483(6) . ?
N7 C24 1.496(5) . ?
C25 C26 1.487(6) . ?
C25 H251 0.9700 . ?
C25 H252 0.9700 . ?
C67 C66 1.397(7) . ?
C67 H67 0.9300 . ?
C56 C61 1.390(6) . ?
C56 C57 1.397(6) . ?
C56 B2 1.645(6) . ?
C61 C60 1.395(6) . ?
C61 H61 0.9300 . ?
C74 C75 1.374(6) . ?
C74 C79 1.386(6) . ?
C74 B2 1.651(6) . ?
C43 C42 1.388(7) . ?
C43 C38 1.390(6) . ?
C43 B1 1.646(6) . ?
B2 C68 1.647(7) . ?
C52 C53 1.381(6) . ?
C52 C51 1.399(6) . ?
C52 H52 0.9300 . ?
C51 C50 1.397(6) . ?
C51 B1 1.647(7) . ?
C26 C27 1.519(7) . ?
C26 H261 0.9700 . ?
C26 H262 0.9700 . ?
C59 C58 1.363(7) . ?
C59 C60 1.366(6) . ?
C59 H59 0.9300 . ?
B1 C32 1.658(6) . ?
C45 C46 1.382(6) . ?
C45 H45 0.9300 . ?
C79 C78 1.386(7) . ?
C79 H79 0.9300 . ?
C68 C73 1.381(6) . ?
C68 C69 1.395(7) . ?
C5 C4 1.384(7) . ?
C5 C6 1.503(7) . ?
C50 C55 1.387(6) . ?
C50 H50 0.9300 . ?
C37 C32 1.383(6) . ?
C37 C36 1.389(7) . ?
C37 H37 0.9300 . ?
C1 C2 1.368(7) . ?
C1 H1 0.9300 . ?
C24 C23 1.535(7) . ?
C24 H241 0.9700 . ?
C24 H242 0.9700 . ?
C4 C3 1.355(8) . ?
C4 H4 0.9300 . ?
C57 C58 1.395(6) . ?
C57 H57 0.9300 . ?
C19 C18 1.363(8) . ?
C19 C20 1.392(7) . ?
C19 H19 0.9300 . ?
C27 H271 0.9700 . ?
C27 H272 0.9700 . ?
C34 C35 1.370(8) . ?
C34 C33 1.386(7) . ?
C34 H34 0.9300 . ?
C20 C21 1.494(7) . ?
C42 C41 1.406(7) . ?
C42 H42 0.9300 . ?
C49 C48 1.388(7) . ?
C49 H49 0.9300 . ?
C53 C54 1.378(7) . ?
C53 H53 0.9300 . ?
C47 C46 1.369(7) . ?
C47 C48 1.374(8) . ?
C47 H47 0.9300 . ?
C23 H231 0.9700 . ?
C23 H232 0.9700 . ?
C46 H46 0.9300 . ?
C73 C72 1.386(7) . ?
C73 H73 0.9300 . ?
C60 H60 0.9300 . ?
C32 C33 1.388(6) . ?
C63 C64 1.390(7) . ?
C63 H63 0.9300 . ?
C2 C3 1.361(8) . ?
C2 H2 0.9300 . ?
C54 C55 1.362(6) . ?
C54 H54 0.9300 . ?
C58 H58 0.9300 . ?
C78 C77 1.359(7) . ?
C78 H78 0.9300 . ?
C77 C76 1.353(7) . ?
C77 H77 0.9300 . ?
C65 C64 1.364(8) . ?
C65 C66 1.373(8) . ?
C65 H65 0.9300 . ?
C39 C40 1.367(8) . ?
C39 C38 1.381(7) . ?
C39 H39 0.9300 . ?
C38 H38 0.9300 . ?
C17 C18 1.360(8) . ?
C17 C16 1.368(7) . ?
C17 H17 0.9300 . ?
C76 C75 1.382(7) . ?
C76 H76 0.9300 . ?
C70 C71 1.352(8) . ?
C70 C69 1.391(7) . ?
C70 H70 0.9300 . ?
C75 H75 0.9300 . ?
C33 H33 0.9300 . ?
C3 H3 0.9300 . ?
C48 H48 0.9300 . ?
C22 C21 1.525(6) . ?
C22 H221 0.9700 . ?
C22 H222 0.9700 . ?
C66 H66 0.9300 . ?
C69 H69 0.9300 . ?
C40 C41 1.364(9) . ?
C40 H40 0.9300 . ?
C21 H211 0.9700 . ?
C21 H212 0.9700 . ?
C55 H55 0.9300 . ?
C35 C36 1.362(9) . ?
C35 H35 0.9300 . ?
C72 C71 1.364(8) . ?
C72 H72 0.9300 . ?
C36 H36 0.9300 . ?
C7 C6 1.510(7) . ?
C7 H701 0.9700 . ?
C7 H702 0.9700 . ?
C16 H16 0.9300 . ?
C71 H71 0.9300 . ?
C18 H18 0.9300 . ?
C64 H64 0.9300 . ?
C6 H601 0.9700 . ?
C6 H62 0.9700 . ?
C41 H41 0.9300 . ?
N10 C101 1.122(8) . ?
C101 C102 1.450(10) . ?
C102 H103 0.9600 . ?
C102 H104 0.9600 . ?
C102 H105 0.9600 . ?

loop_
_geom_torsion_atom_site_label_1
_geom_torsion_atom_site_label_2
_geom_torsion_atom_site_label_3
_geom_torsion_atom_site_label_4
_geom_torsion
_geom_torsion_site_symmetry_1
_geom_torsion_site_symmetry_2
_geom_torsion_site_symmetry_3
_geom_torsion_site_symmetry_4
_geom_torsion_publ_flag
N2 C10 C11 C12 -52.9(7) . . . . ?
C13 N3 C9 C8 159.8(5) . . . . ?
C12 N3 C9 C8 -78.5(5) . . . . ?
Ni1 N3 C9 C8 38.8(5) . . . . ?
N3 C9 C8 N2 -2.0(6) . . . . ?
C13 N3 C12 C11 166.4(5) . . . . ?
C9 N3 C12 C11 44.1(6) . . . . ?
Ni1 N3 C12 C11 -69.8(5) . . . . ?
C10 C11 C12 N3 50.4(7) . . . . ?
C11 C10 N2 C7 -160.3(5) . . . . ?
C11 C10 N2 C8 -39.4(6) . . . . ?
C11 C10 N2 Ni1 76.5(5) . . . . ?
C9 C8 N2 C7 -158.0(4) . . . . ?
C9 C8 N2 C10 80.0(5) . . . . ?
C9 C8 N2 Ni1 -37.6(5) . . . . ?
Ni1 O2 C31 O3 175.2(3) . . . . ?
Ni1 O2 C31 O1 -5.2(4) . . . . ?
Ni2 O3 C31 O2 174.5(3) . . . . ?
Ni2 O3 C31 O1 -5.1(4) . . . . ?
Ni2 O1 C31 O2 -174.9(3) . . . . ?
Ni1 O1 C31 O2 4.7(3) . . . . ?
Ni2 O1 C31 O3 4.7(3) . . . . ?
Ni1 O1 C31 O3 -175.7(3) . . . . ?
Ni1 O1 C31 Ni2 179.57(13) . . . . ?
Ni2 O1 C31 Ni1 -179.57(13) . . . . ?
C22 N6 C25 C26 -161.2(4) . . . . ?
C23 N6 C25 C26 -40.4(5) . . . . ?
Ni2 N6 C25 C26 75.2(4) . . . . ?
C63 C62 C67 C66 0.3(7) . . . . ?
B2 C62 C67 C66 179.3(5) . . . . ?
C57 C56 C61 C60 -0.6(6) . . . . ?
B2 C56 C61 C60 -177.6(4) . . . . ?
C61 C56 B2 C68 -165.5(4) . . . . ?
C57 C56 B2 C68 17.8(6) . . . . ?
C61 C56 B2 C74 -43.6(5) . . . . ?
C57 C56 B2 C74 139.8(4) . . . . ?
C61 C56 B2 C62 75.4(5) . . . . ?
C57 C56 B2 C62 -101.2(5) . . . . ?
C75 C74 B2 C56 -78.2(5) . . . . ?
C79 C74 B2 C56 97.5(5) . . . . ?
C75 C74 B2 C68 42.3(6) . . . . ?
C79 C74 B2 C68 -142.0(4) . . . . ?
C75 C74 B2 C62 163.5(4) . . . . ?
C79 C74 B2 C62 -20.8(6) . . . . ?
C67 C62 B2 C56 13.2(6) . . . . ?
C63 C62 B2 C56 -167.9(4) . . . . ?
C67 C62 B2 C68 -106.0(5) . . . . ?
C63 C62 B2 C68 72.9(5) . . . . ?
C67 C62 B2 C74 131.3(4) . . . . ?
C63 C62 B2 C74 -49.8(6) . . . . ?
C53 C52 C51 C50 -1.5(6) . . . . ?
C53 C52 C51 B1 -178.5(4) . . . . ?
N6 C25 C26 C27 -51.1(6) . . . . ?
C49 C44 B1 C43 153.1(4) . . . . ?
C45 C44 B1 C43 -31.5(6) . . . . ?
C49 C44 B1 C51 -87.3(5) . . . . ?
C45 C44 B1 C51 88.1(5) . . . . ?
C49 C44 B1 C32 32.7(6) . . . . ?
C45 C44 B1 C32 -151.9(4) . . . . ?
C42 C43 B1 C44 149.8(4) . . . . ?
C38 C43 B1 C44 -34.1(6) . . . . ?
C42 C43 B1 C51 30.4(6) . . . . ?
C38 C43 B1 C51 -153.5(4) . . . . ?
C42 C43 B1 C32 -89.3(5) . . . . ?
C38 C43 B1 C32 86.8(5) . . . . ?
C50 C51 B1 C44 147.6(4) . . . . ?
C52 C51 B1 C44 -35.7(5) . . . . ?
C50 C51 B1 C43 -91.3(5) . . . . ?
C52 C51 B1 C43 85.5(5) . . . . ?
C50 C51 B1 C32 27.7(6) . . . . ?
C52 C51 B1 C32 -155.5(4) . . . . ?
C49 C44 C45 C46 -0.4(7) . . . . ?
B1 C44 C45 C46 -176.3(4) . . . . ?
C75 C74 C79 C78 0.2(7) . . . . ?
B2 C74 C79 C78 -175.9(5) . . . . ?
C56 B2 C68 C73 -124.7(5) . . . . ?
C74 B2 C68 C73 115.5(5) . . . . ?
C62 B2 C68 C73 -6.0(6) . . . . ?
C56 B2 C68 C69 53.8(6) . . . . ?
C74 B2 C68 C69 -66.0(6) . . . . ?
C62 B2 C68 C69 172.5(4) . . . . ?
C1 N1 C5 C4 4.6(7) . . . . ?
Ni1 N1 C5 C4 -169.3(4) . . . . ?
C1 N1 C5 C6 -173.2(5) . . . . ?
Ni1 N1 C5 C6 12.9(7) . . . . ?
C52 C51 C50 C55 1.5(7) . . . . ?
B1 C51 C50 C55 178.5(4) . . . . ?
C5 N1 C1 C2 -2.7(7) . . . . ?
Ni1 N1 C1 C2 171.8(4) . . . . ?
C28 N7 C24 C23 157.4(4) . . . . ?
C27 N7 C24 C23 -82.2(5) . . . . ?
Ni2 N7 C24 C23 35.6(5) . . . . ?
N1 C5 C4 C3 -2.8(8) . . . . ?
C6 C5 C4 C3 175.0(6) . . . . ?
C61 C56 C57 C58 0.5(7) . . . . ?
B2 C56 C57 C58 177.4(4) . . . . ?
C28 N7 C27 C26 166.9(4) . . . . ?
C24 N7 C27 C26 45.5(5) . . . . ?
Ni2 N7 C27 C26 -68.5(5) . . . . ?
C25 C26 C27 N7 48.1(6) . . . . ?
C16 N5 C20 C19 2.0(7) . . . . ?
Ni2 N5 C20 C19 -171.7(4) . . . . ?
C16 N5 C20 C21 -176.4(4) . . . . ?
Ni2 N5 C20 C21 9.9(6) . . . . ?
C18 C19 C20 N5 -0.1(8) . . . . ?
C18 C19 C20 C21 178.3(5) . . . . ?
C38 C43 C42 C41 2.1(8) . . . . ?
B1 C43 C42 C41 178.6(5) . . . . ?
C45 C44 C49 C48 -1.0(7) . . . . ?
B1 C44 C49 C48 174.8(5) . . . . ?
C51 C52 C53 C54 0.4(7) . . . . ?
C22 N6 C23 C24 -159.9(4) . . . . ?
C25 N6 C23 C24 78.5(5) . . . . ?
Ni2 N6 C23 C24 -38.3(5) . . . . ?
N7 C24 C23 N6 0.3(6) . . . . ?
C48 C47 C46 C45 -2.2(8) . . . . ?
C44 C45 C46 C47 2.0(7) . . . . ?
C69 C68 C73 C72 -0.3(7) . . . . ?
B2 C68 C73 C72 178.3(5) . . . . ?
C58 C59 C60 C61 0.4(7) . . . . ?
C56 C61 C60 C59 0.2(7) . . . . ?
C36 C37 C32 C33 1.4(7) . . . . ?
C36 C37 C32 B1 -177.7(4) . . . . ?
C44 B1 C32 C37 99.8(5) . . . . ?
C43 B1 C32 C37 -22.1(6) . . . . ?
C51 B1 C32 C37 -141.0(4) . . . . ?
C44 B1 C32 C33 -79.2(5) . . . . ?
C43 B1 C32 C33 158.9(4) . . . . ?
C51 B1 C32 C33 39.9(6) . . . . ?
C67 C62 C63 C64 -0.9(7) . . . . ?
B2 C62 C63 C64 -179.9(5) . . . . ?
N1 C1 C2 C3 -1.2(8) . . . . ?
C52 C53 C54 C55 0.8(7) . . . . ?
C60 C59 C58 C57 -0.4(7) . . . . ?
C56 C57 C58 C59 0.0(8) . . . . ?
C74 C79 C78 C77 -1.3(9) . . . . ?
C79 C78 C77 C76 1.9(9) . . . . ?
C40 C39 C38 C43 0.0(8) . . . . ?
C42 C43 C38 C39 -1.7(7) . . . . ?
B1 C43 C38 C39 -178.1(5) . . . . ?
C78 C77 C76 C75 -1.4(9) . . . . ?
C79 C74 C75 C76 0.2(8) . . . . ?
B2 C74 C75 C76 176.3(5) . . . . ?
C77 C76 C75 C74 0.4(9) . . . . ?
C35 C34 C33 C32 0.1(8) . . . . ?
C37 C32 C33 C34 -0.8(7) . . . . ?
B1 C32 C33 C34 178.3(5) . . . . ?
C5 C4 C3 C2 -1.2(9) . . . . ?
C1 C2 C3 C4 3.1(9) . . . . ?
C46 C47 C48 C49 0.9(8) . . . . ?
C44 C49 C48 C47 0.7(8) . . . . ?
C23 N6 C22 C21 174.4(4) . . . . ?
C25 N6 C22 C21 -64.2(5) . . . . ?
Ni2 N6 C22 C21 56.8(5) . . . . ?
C64 C65 C66 C67 -0.8(9) . . . . ?
C62 C67 C66 C65 0.5(8) . . . . ?
C71 C70 C69 C68 1.6(9) . . . . ?
C73 C68 C69 C70 -1.6(8) . . . . ?
B2 C68 C69 C70 179.8(5) . . . . ?
C38 C39 C40 C41 1.4(10) . . . . ?
N5 C20 C21 C22 37.6(6) . . . . ?
C19 C20 C21 C22 -140.8(5) . . . . ?
N6 C22 C21 C20 -77.8(5) . . . . ?
C53 C54 C55 C50 -0.7(8) . . . . ?
C51 C50 C55 C54 -0.5(8) . . . . ?
C33 C34 C35 C36 0.1(8) . . . . ?
C68 C73 C72 C71 2.2(9) . . . . ?
C34 C35 C36 C37 0.5(9) . . . . ?
C32 C37 C36 C35 -1.3(8) . . . . ?
C10 N2 C7 C6 -60.0(6) . . . . ?
C8 N2 C7 C6 177.8(4) . . . . ?
Ni1 N2 C7 C6 61.2(5) . . . . ?
C20 N5 C16 C17 -2.1(7) . . . . ?
Ni2 N5 C16 C17 172.1(4) . . . . ?
C18 C17 C16 N5 0.2(9) . . . . ?
C69 C70 C71 C72 0.3(9) . . . . ?
C73 C72 C71 C70 -2.1(9) . . . . ?
C16 C17 C18 C19 1.8(10) . . . . ?
C20 C19 C18 C17 -1.9(9) . . . . ?
C66 C65 C64 C63 0.3(9) . . . . ?
C62 C63 C64 C65 0.6(9) . . . . ?
N1 C5 C6 C7 32.6(7) . . . . ?
C4 C5 C6 C7 -145.2(5) . . . . ?
N2 C7 C6 C5 -76.7(7) . . . . ?
C39 C40 C41 C42 -0.9(11) . . . . ?
C43 C42 C41 C40 -0.9(10) . . . . ?
